data_2104059
loop_
_publ_author_name
'van Mechelen, Jan B.'
'Peschar, Rene'
'Schenk, Henk'

_publ_section_title
;
 Structures of mono-unsaturated triacylglycerols. III. The \b-2
 polymorphs of <i>trans</i>-mono-unsaturated triacylglycerols and
 related fully saturated triacylglycerols
;
_journal_coeditor_code DR5018
_journal_issue 2
_journal_name_full 'Acta Crystallographica Section B'
_journal_page_first 240
_journal_page_last 248
_journal_paper_doi 10.1107/S0108768108004813
_journal_volume 64
_journal_year 2008
_chemical_formula_analytical 'C53 H102 O6'
_chemical_formula_moiety 'C53 H102 O6'
_chemical_formula_structural 'C53 H102 O6'
_chemical_formula_sum 'C53 H102 O6'
_chemical_formula_weight 835.39
_chemical_melting_point 340.5
_chemical_name_common '\b-2 PSP'
_chemical_name_systematic 1,3-dipalmitoyl-2-stearoylglycerol
_space_group_IT_number 2
_symmetry_cell_setting triclinic
_symmetry_space_group_name_Hall '-P 1'
_symmetry_space_group_name_H-M 'P -1'
_audit_creation_method 'from EXP file using GSAS2CIF'
_cell_angle_alpha 88.7263(13)
_cell_angle_beta 93.1027(15)
_cell_angle_gamma 99.9736(10)
_cell_formula_units_Z 2
_cell_length_a 5.43860(5)
_cell_length_b 12.18024(15)
_cell_length_c 41.5960(9)
_cell_measurement_temperature 295
_cell_volume 2709.61(7)
_computing_structure_refinement GSAS
_diffrn_ambient_temperature 295
_diffrn_radiation_type synchrotron
_diffrn_radiation_wavelength 0.699716
_exptl_absorpt_correction_T_max 1.00000
_exptl_absorpt_correction_T_min 1.00000
_exptl_absorpt_process_details
;   GSAS Absorption/surface roughness correction: function number 0
 No correction is applied.
;
_exptl_crystal_colour white
_exptl_crystal_density_diffrn 1.024
_exptl_crystal_description powder
_refine_ls_extinction_method none
_refine_ls_goodness_of_fit_all 3.64
_refine_ls_hydrogen_treatment constr
_refine_ls_matrix_type full
_refine_ls_number_parameters 518
_refine_ls_number_restraints 525
_refine_ls_shift/su_max 0.32
_refine_ls_shift/su_mean 0.01
_reflns_number_total 3623
_cod_data_source_file dr5018.cif
_cod_data_source_block PSP-BETA2-R3-TRANS
_cod_depositor_comments
;
The following automatic conversions were performed:
'_geom_bond_publ_flag' value 'N' changed to 'n' according to
'/home/saulius/struct/CIF-dictionaries/cif_core.dic' dictionary named
'cif_core.dic' version 2.4.1 from 2010-06-29 (320
times).

'_geom_angle_publ_flag' value 'N' changed to 'n' according to
'/home/saulius/struct/CIF-dictionaries/cif_core.dic' dictionary named
'cif_core.dic' version 2.4.1 from 2010-06-29 (312 times).

Automatic conversion script
Id: cif_fix_enum 1527 2010-12-29 10:47:43Z saulius 

The following automatic conversions were performed:

'_geom_bond_publ_flag' value 'N' changed to 'n' according to
/home/saulius/struct/CIF-dictionaries/cif_core.dic dictionary named
'cif_core.dic' version 2.4.1 from 2010-06-29 (320
times).

'_geom_angle_publ_flag' value 'N' changed to 'n' according
to /home/saulius/struct/CIF-dictionaries/cif_core.dic dictionary
named 'cif_core.dic' version 2.4.1 from 2010-06-29 (312 times).

Automatic conversion script
Id: cif_fix_values 1715 2011-07-08 13:25:40Z adriana 
;
_cod_database_code 2104059

loop_
_symmetry_equiv_pos_site_id
_symmetry_equiv_pos_as_xyz
1 +x,+y,+z
-1 -x,-y,-z

loop_
_atom_site_type_symbol
_atom_site_label
_atom_site_fract_x
_atom_site_fract_y
_atom_site_fract_z
_atom_site_U_iso_or_equiv
_atom_site_thermal_displace_type
_atom_site_occupancy
O O1a 0.4828(4) 0.5843(4) 0.45588(6) 0.06237 Uiso 1.0
C C1a 0.3727(3) 0.5495(4) 0.42763(4) 0.06237 Uiso 1.0
C C2a 0.5613(4) 0.5528(2) 0.40231(5) 0.06237 Uiso 1.0
O O2a 0.1512(5) 0.5291(10) 0.42240(8) 0.06237 Uiso 1.0
C C3a 0.4668(4) 0.4769(2) 0.37391(5) 0.06237 Uiso 1.0
C C4a 0.6680(4) 0.48260(19) 0.34940(5) 0.06237 Uiso 1.0
C C5a 0.5822(4) 0.39771(19) 0.32268(5) 0.06237 Uiso 1.0
C C6a 0.7747(4) 0.40828(19) 0.29682(5) 0.06237 Uiso 1.0
C C7a 0.6853(4) 0.32476(19) 0.26979(5) 0.06237 Uiso 1.0
C C8a 0.8792(4) 0.33372(19) 0.24410(5) 0.06237 Uiso 1.0
C C9a 0.7902(4) 0.24970(19) 0.21716(5) 0.06237 Uiso 1.0
C C10a 0.9864(4) 0.25783(19) 0.19177(5) 0.06237 Uiso 1.0
C C11a 0.8957(4) 0.17637(19) 0.16437(5) 0.06237 Uiso 1.0
C C12a 1.0925(4) 0.18522(19) 0.13913(5) 0.06237 Uiso 1.0
C C13a 1.0027(4) 0.10402(19) 0.11171(5) 0.06237 Uiso 1.0
C C14a 1.1992(4) 0.11355(19) 0.08644(5) 0.06237 Uiso 1.0
C C15a 1.1086(4) 0.0328(2) 0.05909(5) 0.06237 Uiso 1.0
C C16a 1.3124(4) 0.0355(2) 0.03526(6) 0.06237 Uiso 1.0
C C1 0.3175(4) 0.5928(2) 0.48224(5) 0.06237 Uiso 1.0
C C2 0.4389(3) 0.68152(16) 0.50536(5) 0.06237 Uiso 1.0
O O1b 0.2559(4) 0.7035(3) 0.52819(6) 0.06237 Uiso 1.0
C C1b 0.3452(3) 0.7374(3) 0.55747(4) 0.06237 Uiso 1.0
C C2b 0.1405(4) 0.7624(2) 0.57756(5) 0.06237 Uiso 1.0
O O2b 0.5576(5) 0.7401(7) 0.56716(8) 0.06237 Uiso 1.0
C C3b 0.2316(4) 0.8190(2) 0.60945(5) 0.06237 Uiso 1.0
C C4b 0.0236(4) 0.8344(2) 0.63116(5) 0.06237 Uiso 1.0
C C5b 0.1327(4) 0.8964(2) 0.66168(5) 0.06237 Uiso 1.0
C C6b -0.0758(4) 0.9098(2) 0.68369(5) 0.06237 Uiso 1.0
C C7b 0.0315(4) 0.9748(2) 0.71391(5) 0.06237 Uiso 1.0
C C8b -0.1777(4) 0.9873(2) 0.73597(5) 0.06237 Uiso 1.0
C C9b -0.0719(4) 1.0541(2) 0.76596(5) 0.06237 Uiso 1.0
C C10b -0.2807(4) 1.0626(2) 0.78848(5) 0.06237 Uiso 1.0
C C11b -0.1763(4) 1.1277(2) 0.81876(5) 0.06237 Uiso 1.0
C C12b -0.3874(4) 1.1363(2) 0.84084(5) 0.06237 Uiso 1.0
C C13b -0.2868(4) 1.2015(2) 0.87113(5) 0.06237 Uiso 1.0
C C14b -0.4993(4) 1.2054(2) 0.89329(5) 0.06237 Uiso 1.0
C C15b -0.4034(4) 1.2712(2) 0.92351(5) 0.06237 Uiso 1.0
C C16b -0.6189(4) 1.2743(2) 0.94523(5) 0.06237 Uiso 1.0
C C17b -0.5249(4) 1.3373(2) 0.97591(5) 0.06237 Uiso 1.0
C C18b -0.7427(4) 1.3423(2) 0.99704(6) 0.06237 Uiso 1.0
C C3 0.5404(4) 0.78738(18) 0.48773(6) 0.06237 Uiso 1.0
O O1c 0.3326(4) 0.8408(2) 0.47477(9) 0.06237 Uiso 1.0
C C1c 0.3903(4) 0.93265(16) 0.45694(6) 0.06237 Uiso 1.0
C C2c 0.1666(4) 0.95435(17) 0.43628(6) 0.06237 Uiso 1.0
O O2c 0.5873(6) 0.9954(3) 0.45925(11) 0.06237 Uiso 1.0
C C3c 0.0888(4) 0.86145(18) 0.41184(5) 0.06237 Uiso 1.0
C C4c 0.2600(4) 0.87838(18) 0.38365(5) 0.06237 Uiso 1.0
C C5c 0.1808(4) 0.78606(18) 0.35893(5) 0.06237 Uiso 1.0
C C6c 0.3678(4) 0.79676(18) 0.33239(5) 0.06237 Uiso 1.0
C C7c 0.2840(4) 0.70748(18) 0.30685(5) 0.06237 Uiso 1.0
C C8c 0.4681(4) 0.71983(18) 0.27990(5) 0.06237 Uiso 1.0
C C9c 0.3856(4) 0.62963(18) 0.25448(5) 0.06237 Uiso 1.0
C C10c 0.5711(4) 0.64124(18) 0.22770(5) 0.06237 Uiso 1.0
C C11c 0.4859(4) 0.55254(18) 0.20202(5) 0.06237 Uiso 1.0
C C12c 0.6703(4) 0.56469(18) 0.17515(5) 0.06237 Uiso 1.0
C C13c 0.5837(4) 0.47647(18) 0.14946(5) 0.06237 Uiso 1.0
C C14c 0.7726(4) 0.48547(19) 0.12329(5) 0.06237 Uiso 1.0
C C15c 0.6836(4) 0.39784(19) 0.09767(5) 0.06237 Uiso 1.0
C C16c 0.8771(4) 0.4026(2) 0.07238(6) 0.06237 Uiso 1.0
H H161a 1.4583(9) 0.0075(5) 0.04611(15) 0.08777 Uiso 1.0
H H162a 1.3664(10) 0.1138(5) 0.02741(14) 0.12485 Uiso 1.0
H H163a 1.2464(10) -0.0131(5) 0.01660(15) 0.12485 Uiso 1.0
H H151a 1.0642(10) -0.0444(5) 0.06810(14) 0.12485 Uiso 1.0
H H152a 0.9574(9) 0.0549(5) 0.04769(15) 0.12485 Uiso 1.0
H H141a 1.2304(10) 0.1916(5) 0.07757(14) 0.12485 Uiso 1.0
H H142a 1.3579(9) 0.0952(5) 0.09666(15) 0.12485 Uiso 1.0
H H131a 0.9717(10) 0.0261(5) 0.12055(14) 0.12485 Uiso 1.0
H H132a 0.8438(9) 0.1221(5) 0.10140(15) 0.12485 Uiso 1.0
H H121a 1.1245(10) 0.2632(5) 0.13021(14) 0.12485 Uiso 1.0
H H122a 1.2508(9) 0.1669(5) 0.14950(15) 0.12485 Uiso 1.0
H H111a 0.8635(10) 0.0986(5) 0.17326(14) 0.12485 Uiso 1.0
H H112a 0.7373(9) 0.1947(5) 0.15402(15) 0.12485 Uiso 1.0
H H101a 1.0192(10) 0.3356(5) 0.18280(14) 0.12485 Uiso 1.0
H H102a 1.1446(9) 0.2392(5) 0.20210(15) 0.12485 Uiso 1.0
H H91a 0.7609(10) 0.1725(5) 0.22654(14) 0.12485 Uiso 1.0
H H92a 0.6303(9) 0.2662(5) 0.20672(15) 0.12485 Uiso 1.0
H H81a 0.9063(10) 0.4110(5) 0.23473(14) 0.12485 Uiso 1.0
H H82a 1.0401(9) 0.3178(5) 0.25430(15) 0.12485 Uiso 1.0
H H71a 0.6576(10) 0.2474(5) 0.27907(14) 0.12485 Uiso 1.0
H H72a 0.5246(9) 0.3411(5) 0.25961(15) 0.12485 Uiso 1.0
H H61a 0.7998(10) 0.4857(5) 0.28761(14) 0.12485 Uiso 1.0
H H62a 0.9364(9) 0.3927(5) 0.30679(15) 0.12485 Uiso 1.0
H H51a 0.5598(10) 0.3207(5) 0.33219(15) 0.12485 Uiso 1.0
H H52a 0.4194(9) 0.4116(5) 0.31262(15) 0.12485 Uiso 1.0
H H41a 0.7017(10) 0.5594(5) 0.33977(14) 0.12485 Uiso 1.0
H H42a 0.8244(9) 0.4654(5) 0.36055(15) 0.12485 Uiso 1.0
H H31a 0.3162(9) 0.5015(5) 0.36329(15) 0.12485 Uiso 1.0
H H32a 0.4206(10) 0.3984(5) 0.38193(14) 0.12485 Uiso 1.0
H H21a 0.7149(9) 0.5292(5) 0.41243(15) 0.12485 Uiso 1.0
H H22a 0.6055(10) 0.6311(5) 0.39410(14) 0.12485 Uiso 1.0
H H11 0.2830(10) 0.5195(5) 0.49392(15) 0.12485 Uiso 1.0
H H12 0.1564(9) 0.6123(5) 0.47311(15) 0.12485 Uiso 1.0
H H181b -0.8237(9) 1.2648(5) 1.00297(15) 0.12485 Uiso 1.0
H H182b -0.8678(10) 1.3812(5) 0.98500(15) 0.12485 Uiso 1.0
H H183b -0.6799(10) 1.3844(5) 1.01706(15) 0.12485 Uiso 1.0
H H171b -0.4006(10) 1.2981(5) 0.98794(15) 0.12485 Uiso 1.0
H H172b -0.4431(9) 1.4148(5) 0.97023(14) 0.12485 Uiso 1.0
H H161b -0.7465(10) 1.3125(5) 0.93353(15) 0.12485 Uiso 1.0
H H162b -0.6971(9) 1.1962(5) 0.95096(14) 0.12485 Uiso 1.0
H H151b -0.2739(10) 1.2346(5) 0.93534(15) 0.12485 Uiso 1.0
H H152b -0.3280(9) 1.3491(5) 0.91729(14) 0.12485 Uiso 1.0
H H141b -0.6294(10) 1.2420(5) 0.88160(15) 0.12485 Uiso 1.0
H H142b -0.5748(9) 1.1276(5) 0.89961(14) 0.12485 Uiso 1.0
H H131b -0.1575(10) 1.1640(5) 0.88267(15) 0.12485 Uiso 1.0
H H132b -0.2100(9) 1.2793(5) 0.86495(14) 0.12485 Uiso 1.0
H H121b -0.5127(10) 1.1753(5) 0.82903(15) 0.12485 Uiso 1.0
H H122b -0.4700(9) 1.0595(5) 0.84722(14) 0.12485 Uiso 1.0
H H111b -0.0932(9) 1.2043(5) 0.81242(14) 0.12485 Uiso 1.0
H H112b -0.0512(10) 1.0882(5) 0.83052(15) 0.12485 Uiso 1.0
H H101b -0.3628(9) 0.9858(5) 0.79489(14) 0.12485 Uiso 1.0
H H102b -0.4070(10) 1.1018(5) 0.77693(15) 0.12485 Uiso 1.0
H H91b 0.0558(10) 1.0157(5) 0.77758(15) 0.12485 Uiso 1.0
H H92b 0.0086(9) 1.1307(5) 0.75926(14) 0.12485 Uiso 1.0
H H81b -0.3006(10) 1.0273(5) 0.72394(15) 0.12485 Uiso 1.0
H H82b -0.2641(9) 0.9118(5) 0.74274(14) 0.12485 Uiso 1.0
H H71b 0.1530(10) 0.9336(5) 0.72580(15) 0.12485 Uiso 1.0
H H72b 0.1198(9) 1.0504(5) 0.70742(14) 0.12485 Uiso 1.0
H H61b -0.1961(10) 0.9513(5) 0.67174(15) 0.12485 Uiso 1.0
H H62b -0.1653(9) 0.8344(5) 0.69016(14) 0.12485 Uiso 1.0
H H51b 0.2504(10) 0.8530(5) 0.67335(15) 0.12485 Uiso 1.0
H H52b 0.2251(9) 0.9716(5) 0.65564(14) 0.12485 Uiso 1.0
H H41b -0.0717(9) 0.7597(5) 0.63719(14) 0.12485 Uiso 1.0
H H42b -0.0918(10) 0.8786(5) 0.61925(15) 0.12485 Uiso 1.0
H H31b 0.3317(9) 0.8939(5) 0.60468(14) 0.12485 Uiso 1.0
H H32b 0.3427(10) 0.7730(5) 0.62137(15) 0.12485 Uiso 1.0
H H21b 0.0267(9) 0.6908(6) 0.58224(14) 0.12485 Uiso 1.0
H H22b 0.0430(10) 0.8122(5) 0.56470(14) 0.12485 Uiso 1.0
H H21 0.5800(9) 0.6543(5) 0.51768(15) 0.12485 Uiso 1.0
H H161c 1.0338(9) 0.3819(4) 0.08252(13) 0.12485 Uiso 1.0
H H162c 0.9144(9) 0.4798(5) 0.06309(14) 0.12485 Uiso 1.0
H H163c 0.8110(8) 0.3488(5) 0.05485(15) 0.12485 Uiso 1.0
H H151c 0.6568(10) 0.3222(5) 0.10803(15) 0.12485 Uiso 1.0
H H152c 0.5227(9) 0.4123(5) 0.08708(15) 0.12485 Uiso 1.0
H H141c 0.7913(10) 0.5615(5) 0.11308(14) 0.12485 Uiso 1.0
H H142c 0.9375(9) 0.4732(5) 0.13311(15) 0.12485 Uiso 1.0
H H131c 0.5657(10) 0.4007(5) 0.15968(15) 0.12485 Uiso 1.0
H H132c 0.4184(9) 0.4880(5) 0.13950(15) 0.12485 Uiso 1.0
H H121c 0.6815(10) 0.6406(5) 0.16503(14) 0.12485 Uiso 1.0
H H122c 0.8387(9) 0.5551(5) 0.18447(15) 0.12485 Uiso 1.0
H H111c 0.4753(10) 0.4768(5) 0.21216(15) 0.12485 Uiso 1.0
H H112c 0.3173(9) 0.5617(5) 0.19262(15) 0.12485 Uiso 1.0
H H101c 0.5831(10) 0.7170(5) 0.21751(14) 0.12485 Uiso 1.0
H H102c 0.7390(9) 0.6316(5) 0.23719(15) 0.12485 Uiso 1.0
H H91c 0.3763(10) 0.5544(5) 0.26492(15) 0.12485 Uiso 1.0
H H92c 0.2166(9) 0.6376(5) 0.24490(15) 0.12485 Uiso 1.0
H H81c 0.4761(10) 0.7951(5) 0.26950(14) 0.12485 Uiso 1.0
H H82c 0.6375(9) 0.7122(5) 0.28933(15) 0.12485 Uiso 1.0
H H71c 0.2752(10) 0.6320(5) 0.31713(15) 0.12485 Uiso 1.0
H H72c 0.1150(9) 0.7158(5) 0.29750(15) 0.12485 Uiso 1.0
H H61c 0.3809(10) 0.8723(5) 0.32207(14) 0.12485 Uiso 1.0
H H62c 0.5350(9) 0.7872(5) 0.34213(15) 0.12485 Uiso 1.0
H H51c 0.1731(10) 0.7118(5) 0.36990(15) 0.12485 Uiso 1.0
H H52c 0.0118(9) 0.7925(5) 0.34912(15) 0.12485 Uiso 1.0
H H41c 0.2511(10) 0.9523(5) 0.37317(14) 0.12485 Uiso 1.0
H H42c 0.4358(9) 0.8768(5) 0.39186(15) 0.12485 Uiso 1.0
H H31c -0.0870(9) 0.8624(5) 0.40367(15) 0.12485 Uiso 1.0
H H32c 0.0988(10) 0.7880(5) 0.42254(15) 0.12485 Uiso 1.0
H H21c 0.2101(10) 1.0272(5) 0.42464(14) 0.12485 Uiso 1.0
H H22c 0.0243(12) 0.9576(5) 0.45031(14) 0.12485 Uiso 1.0
H H31 0.6500(9) 0.8393(5) 0.50294(15) 0.12485 Uiso 1.0
H H32 0.6409(14) 0.7699(5) 0.46965(14) 0.12485 Uiso 1.0

loop_
_atom_type_symbol
_atom_type_scat_dispersion_real
_atom_type_scat_dispersion_imag
_atom_type_scat_source
O 0.047 0.032 International_Tables_Vol_C
C 0.017 0.009 International_Tables_Vol_C
H 0.000 0.000 International_Tables_Vol_C

loop_
_geom_angle_atom_site_label_1
_geom_angle_atom_site_label_2
_geom_angle_atom_site_label_3
_geom_angle_site_symmetry_1
_geom_angle_site_symmetry_3
_geom_angle
_geom_angle_publ_flag
C1a O1a C1 1_555 1_555 116.77(18) n
O1a C1a C2a 1_555 1_555 111.22(16) n
O1a C1a O2a 1_555 1_555 124.1(3) n
C2a C1a O2a 1_555 1_555 124.3(2) n
C1a C2a C3a 1_555 1_555 113.2(2) n
C1a C2a H21a 1_555 1_555 108.6(4) n
C1a C2a H22a 1_555 1_555 108.7(5) n
C3a C2a H21a 1_555 1_555 108.7(4) n
C3a C2a H22a 1_555 1_555 108.8(4) n
H21a C2a H22a 1_555 1_555 108.8(5) n
C2a C3a C4a 1_555 1_555 110.57(17) n
C2a C3a H31a 1_555 1_555 109.0(4) n
C2a C3a H32a 1_555 1_555 109.3(4) n
C4a C3a H31a 1_555 1_555 109.1(4) n
C4a C3a H32a 1_555 1_555 109.4(4) n
H31a C3a H32a 1_555 1_555 109.4(5) n
C3a C4a C5a 1_555 1_555 110.35(16) n
C3a C4a H41a 1_555 1_555 109.4(4) n
C3a C4a H42a 1_555 1_555 109.1(4) n
C5a C4a H41a 1_555 1_555 109.5(4) n
C5a C4a H42a 1_555 1_555 109.2(4) n
H41a C4a H42a 1_555 1_555 109.4(5) n
C4a C5a C6a 1_555 1_555 110.72(16) n
C4a C5a H51a 1_555 1_555 109.3(4) n
C4a C5a H52a 1_555 1_555 109.1(4) n
C6a C5a H51a 1_555 1_555 109.3(4) n
C6a C5a H52a 1_555 1_555 109.1(4) n
H51a C5a H52a 1_555 1_555 109.3(5) n
C5a C6a C7a 1_555 1_555 110.49(16) n
C5a C6a H61a 1_555 1_555 109.4(4) n
C5a C6a H62a 1_555 1_555 109.0(4) n
C7a C6a H61a 1_555 1_555 109.4(4) n
C7a C6a H62a 1_555 1_555 109.1(4) n
H61a C6a H62a 1_555 1_555 109.4(5) n
C6a C7a C8a 1_555 1_555 110.70(16) n
C6a C7a H71a 1_555 1_555 109.3(4) n
C6a C7a H72a 1_555 1_555 109.1(4) n
C8a C7a H71a 1_555 1_555 109.3(4) n
C8a C7a H72a 1_555 1_555 109.0(4) n
H71a C7a H72a 1_555 1_555 109.3(5) n
C7a C8a C9a 1_555 1_555 110.67(16) n
C7a C8a H81a 1_555 1_555 109.4(4) n
C7a C8a H82a 1_555 1_555 109.0(4) n
C9a C8a H81a 1_555 1_555 109.3(4) n
C9a C8a H82a 1_555 1_555 109.1(4) n
H81a C8a H82a 1_555 1_555 109.3(5) n
C8a C9a C10a 1_555 1_555 110.46(16) n
C8a C9a H91a 1_555 1_555 109.4(4) n
C8a C9a H92a 1_555 1_555 109.2(4) n
C10a C9a H91a 1_555 1_555 109.4(4) n
C10a C9a H92a 1_555 1_555 109.1(4) n
H91a C9a H92a 1_555 1_555 109.3(5) n
C9a C10a C11a 1_555 1_555 110.69(16) n
C9a C10a H101a 1_555 1_555 109.4(4) n
C9a C10a H102a 1_555 1_555 109.1(4) n
C11a C10a H101a 1_555 1_555 109.3(4) n
C11a C10a H102a 1_555 1_555 109.0(4) n
H101a C10a H102a 1_555 1_555 109.4(5) n
C10a C11a C12a 1_555 1_555 110.32(16) n
C10a C11a H111a 1_555 1_555 109.4(4) n
C10a C11a H112a 1_555 1_555 109.2(4) n
C12a C11a H111a 1_555 1_555 109.4(4) n
C12a C11a H112a 1_555 1_555 109.1(4) n
H111a C11a H112a 1_555 1_555 109.3(5) n
C11a C12a C13a 1_555 1_555 110.52(16) n
C11a C12a H121a 1_555 1_555 109.4(4) n
C11a C12a H122a 1_555 1_555 109.1(4) n
C13a C12a H121a 1_555 1_555 109.3(4) n
C13a C12a H122a 1_555 1_555 109.1(4) n
H121a C12a H122a 1_555 1_555 109.4(5) n
C12a C13a C14a 1_555 1_555 110.38(16) n
C12a C13a H131a 1_555 1_555 109.4(4) n
C12a C13a H132a 1_555 1_555 109.2(4) n
C14a C13a H131a 1_555 1_555 109.3(4) n
C14a C13a H132a 1_555 1_555 109.1(4) n
H131a C13a H132a 1_555 1_555 109.4(5) n
C13a C14a C15a 1_555 1_555 110.22(16) n
C13a C14a H141a 1_555 1_555 109.4(4) n
C13a C14a H142a 1_555 1_555 109.3(4) n
C15a C14a H141a 1_555 1_555 109.3(4) n
C15a C14a H142a 1_555 1_555 109.2(4) n
H141a C14a H142a 1_555 1_555 109.5(5) n
C14a C15a C16a 1_555 1_555 110.24(17) n
C14a C15a H151a 1_555 1_555 109.4(4) n
C14a C15a H152a 1_555 1_555 109.3(4) n
C16a C15a H151a 1_555 1_555 109.3(4) n
C16a C15a H152a 1_555 1_555 109.2(4) n
H151a C15a H152a 1_555 1_555 109.4(5) n
C15a C16a H161a 1_555 1_555 109.4(4) n
C15a C16a H162a 1_555 1_555 109.6(4) n
C15a C16a H163a 1_555 1_555 109.5(4) n
H161a C16a H162a 1_555 1_555 109.6(5) n
H161a C16a H163a 1_555 1_555 109.3(6) n
H162a C16a H163a 1_555 1_555 109.5(5) n
O1a C1 C2 1_555 1_555 110.24(19) n
O1a C1 H11 1_555 1_555 109.3(4) n
O1a C1 H12 1_555 1_555 109.3(4) n
C2 C1 H11 1_555 1_555 109.4(4) n
C2 C1 H12 1_555 1_555 109.3(4) n
H11 C1 H12 1_555 1_555 109.3(5) n
C1 C2 O1b 1_555 1_555 109.73(17) n
C1 C2 C3 1_555 1_555 110.99(19) n
C1 C2 H21 1_555 1_555 108.7(4) n
O1b C2 C3 1_555 1_555 109.8(2) n
O1b C2 H21 1_555 1_555 108.8(4) n
C3 C2 H21 1_555 1_555 108.8(3) n
C2 O1b C1b 1_555 1_555 116.89(17) n
O1b C1b C2b 1_555 1_555 111.17(16) n
O1b C1b O2b 1_555 1_555 124.2(3) n
C2b C1b O2b 1_555 1_555 124.4(3) n
C1b C2b C3b 1_555 1_555 114.54(18) n
C1b C2b H21b 1_555 1_555 108.4(4) n
C1b C2b H22b 1_555 1_555 108.3(4) n
C3b C2b H21b 1_555 1_555 108.5(4) n
C3b C2b H22b 1_555 1_555 108.4(4) n
H21b C2b H22b 1_555 1_555 108.5(5) n
C2b C3b C4b 1_555 1_555 114.42(18) n
C2b C3b H31b 1_555 1_555 108.4(4) n
C2b C3b H32b 1_555 1_555 108.4(4) n
C4b C3b H31b 1_555 1_555 108.5(4) n
C4b C3b H32b 1_555 1_555 108.3(4) n
H31b C3b H32b 1_555 1_555 108.6(5) n
C3b C4b C5b 1_555 1_555 110.46(16) n
C3b C4b H41b 1_555 1_555 109.3(4) n
C3b C4b H42b 1_555 1_555 109.1(4) n
C5b C4b H41b 1_555 1_555 109.4(4) n
C5b C4b H42b 1_555 1_555 109.2(4) n
H41b C4b H42b 1_555 1_555 109.4(5) n
C4b C5b C6b 1_555 1_555 110.35(16) n
C4b C5b H51b 1_555 1_555 109.2(4) n
C4b C5b H52b 1_555 1_555 109.3(4) n
C6b C5b H51b 1_555 1_555 109.2(4) n
C6b C5b H52b 1_555 1_555 109.4(4) n
H51b C5b H52b 1_555 1_555 109.4(5) n
C5b C6b C7b 1_555 1_555 110.63(16) n
C5b C6b H61b 1_555 1_555 109.0(4) n
C5b C6b H62b 1_555 1_555 109.3(4) n
C7b C6b H61b 1_555 1_555 109.1(4) n
C7b C6b H62b 1_555 1_555 109.4(4) n
H61b C6b H62b 1_555 1_555 109.3(5) n
C6b C7b C8b 1_555 1_555 110.44(16) n
C6b C7b H71b 1_555 1_555 109.2(4) n
C6b C7b H72b 1_555 1_555 109.3(4) n
C8b C7b H71b 1_555 1_555 109.1(4) n
C8b C7b H72b 1_555 1_555 109.3(4) n
H71b C7b H72b 1_555 1_555 109.4(5) n
C7b C8b C9b 1_555 1_555 110.66(16) n
C7b C8b H81b 1_555 1_555 109.1(4) n
C7b C8b H82b 1_555 1_555 109.3(4) n
C9b C8b H81b 1_555 1_555 109.1(4) n
C9b C8b H82b 1_555 1_555 109.3(4) n
H81b C8b H82b 1_555 1_555 109.3(5) n
C8b C9b C10b 1_555 1_555 110.36(16) n
C8b C9b H91b 1_555 1_555 109.2(4) n
C8b C9b H92b 1_555 1_555 109.3(4) n
C10b C9b H91b 1_555 1_555 109.2(4) n
C10b C9b H92b 1_555 1_555 109.3(4) n
H91b C9b H92b 1_555 1_555 109.4(5) n
C9b C10b C11b 1_555 1_555 110.78(16) n
C9b C10b H101b 1_555 1_555 109.3(4) n
C9b C10b H102b 1_555 1_555 109.1(4) n
C11b C10b H101b 1_555 1_555 109.2(4) n
C11b C10b H102b 1_555 1_555 109.1(4) n
H101b C10b H102b 1_555 1_555 109.3(5) n
C10b C11b C12b 1_555 1_555 110.10(16) n
C10b C11b H111b 1_555 1_555 109.4(4) n
C10b C11b H112b 1_555 1_555 109.3(4) n
C12b C11b H111b 1_555 1_555 109.4(4) n
C12b C11b H112b 1_555 1_555 109.2(4) n
H111b C11b H112b 1_555 1_555 109.4(5) n
C11b C12b C13b 1_555 1_555 110.83(16) n
C11b C12b H121b 1_555 1_555 109.1(4) n
C11b C12b H122b 1_555 1_555 109.3(4) n
C13b C12b H121b 1_555 1_555 109.1(4) n
C13b C12b H122b 1_555 1_555 109.2(4) n
H121b C12b H122b 1_555 1_555 109.3(5) n
C12b C13b C14b 1_555 1_555 109.81(16) n
C12b C13b H131b 1_555 1_555 109.4(4) n
C12b C13b H132b 1_555 1_555 109.5(4) n
C14b C13b H131b 1_555 1_555 109.3(4) n
C14b C13b H132b 1_555 1_555 109.4(4) n
H131b C13b H132b 1_555 1_555 109.5(5) n
C13b C14b C15b 1_555 1_555 110.66(16) n
C13b C14b H141b 1_555 1_555 109.1(4) n
C13b C14b H142b 1_555 1_555 109.3(4) n
C15b C14b H141b 1_555 1_555 109.1(4) n
C15b C14b H142b 1_555 1_555 109.2(4) n
H141b C14b H142b 1_555 1_555 109.4(5) n
C14b C15b C16b 1_555 1_555 109.75(16) n
C14b C15b H151b 1_555 1_555 109.4(4) n
C14b C15b H152b 1_555 1_555 109.5(4) n
C16b C15b H151b 1_555 1_555 109.3(4) n
C16b C15b H152b 1_555 1_555 109.4(4) n
H151b C15b H152b 1_555 1_555 109.5(5) n
C15b C16b C17b 1_555 1_555 110.38(16) n
C15b C16b H161b 1_555 1_555 109.2(4) n
C15b C16b H162b 1_555 1_555 109.3(4) n
C17b C16b H161b 1_555 1_555 109.2(4) n
C17b C16b H162b 1_555 1_555 109.3(4) n
H161b C16b H162b 1_555 1_555 109.4(5) n
C16b C17b C18b 1_555 1_555 109.93(16) n
C16b C17b H171b 1_555 1_555 109.3(4) n
C16b C17b H172b 1_555 1_555 109.4(4) n
C18b C17b H171b 1_555 1_555 109.3(4) n
C18b C17b H172b 1_555 1_555 109.4(4) n
H171b C17b H172b 1_555 1_555 109.4(5) n
C17b C18b H181b 1_555 1_555 109.5(4) n
C17b C18b H182b 1_555 1_555 109.4(4) n
C17b C18b H183b 1_555 1_555 109.5(4) n
H181b C18b H182b 1_555 1_555 109.5(5) n
H181b C18b H183b 1_555 1_555 109.4(5) n
H182b C18b H183b 1_555 1_555 109.4(6) n
C2 C3 O1c 1_555 1_555 109.70(17) n
C2 C3 H31 1_555 1_555 109.4(4) n
C2 C3 H32 1_555 1_555 109.5(4) n
O1c C3 H31 1_555 1_555 109.4(4) n
O1c C3 H32 1_555 1_555 109.5(5) n
H31 C3 H32 1_555 1_555 109.3(5) n
C3 O1c C1c 1_555 1_555 117.30(19) n
O1c C1c C2c 1_555 1_555 110.83(17) n
O1c C1c O2c 1_555 1_555 124.3(3) n
C2c C1c O2c 1_555 1_555 124.6(3) n
C1c C2c C3c 1_555 1_555 110.31(18) n
C1c C2c H21c 1_555 1_555 109.3(3) n
C1c C2c H22c 1_555 1_555 109.3(4) n
C3c C2c H21c 1_555 1_555 109.4(4) n
C3c C2c H22c 1_555 1_555 109.3(4) n
H21c C2c H22c 1_555 1_555 109.3(5) n
C2c C3c C4c 1_555 1_555 110.39(16) n
C2c C3c H31c 1_555 1_555 109.1(4) n
C2c C3c H32c 1_555 1_555 109.3(4) n
C4c C3c H31c 1_555 1_555 109.2(4) n
C4c C3c H32c 1_555 1_555 109.4(4) n
H31c C3c H32c 1_555 1_555 109.3(5) n
C3c C4c C5c 1_555 1_555 110.53(16) n
C3c C4c H41c 1_555 1_555 109.3(4) n
C3c C4c H42c 1_555 1_555 109.1(4) n
C5c C4c H41c 1_555 1_555 109.4(4) n
C5c C4c H42c 1_555 1_555 109.2(4) n
H41c C4c H42c 1_555 1_555 109.3(5) n
C4c C5c C6c 1_555 1_555 110.34(16) n
C4c C5c H51c 1_555 1_555 109.4(4) n
C4c C5c H52c 1_555 1_555 109.2(4) n
C6c C5c H51c 1_555 1_555 109.4(4) n
C6c C5c H52c 1_555 1_555 109.2(4) n
H51c C5c H52c 1_555 1_555 109.4(5) n
C5c C6c C7c 1_555 1_555 110.60(16) n
C5c C6c H61c 1_555 1_555 109.4(4) n
C5c C6c H62c 1_555 1_555 109.0(4) n
C7c C6c H61c 1_555 1_555 109.4(4) n
C7c C6c H62c 1_555 1_555 109.1(4) n
H61c C6c H62c 1_555 1_555 109.3(5) n
C6c C7c C8c 1_555 1_555 110.59(16) n
C6c C7c H71c 1_555 1_555 109.2(4) n
C6c C7c H72c 1_555 1_555 109.1(4) n
C8c C7c H71c 1_555 1_555 109.3(4) n
C8c C7c H72c 1_555 1_555 109.1(4) n
H71c C7c H72c 1_555 1_555 109.4(5) n
C7c C8c C9c 1_555 1_555 110.60(16) n
C7c C8c H81c 1_555 1_555 109.4(4) n
C7c C8c H82c 1_555 1_555 109.0(4) n
C9c C8c H81c 1_555 1_555 109.3(4) n
C9c C8c H82c 1_555 1_555 109.1(4) n
H81c C8c H82c 1_555 1_555 109.3(5) n
C8c C9c C10c 1_555 1_555 110.61(16) n
C8c C9c H91c 1_555 1_555 109.3(4) n
C8c C9c H92c 1_555 1_555 109.2(4) n
C10c C9c H91c 1_555 1_555 109.3(4) n
C10c C9c H92c 1_555 1_555 109.1(4) n
H91c C9c H92c 1_555 1_555 109.3(5) n
C9c C10c C11c 1_555 1_555 110.54(16) n
C9c C10c H101c 1_555 1_555 109.4(4) n
C9c C10c H102c 1_555 1_555 109.1(4) n
C11c C10c H101c 1_555 1_555 109.3(4) n
C11c C10c H102c 1_555 1_555 109.1(4) n
H101c C10c H102c 1_555 1_555 109.4(5) n
C10c C11c C12c 1_555 1_555 110.53(16) n
C10c C11c H111c 1_555 1_555 109.3(4) n
C10c C11c H112c 1_555 1_555 109.2(4) n
C12c C11c H111c 1_555 1_555 109.3(4) n
C12c C11c H112c 1_555 1_555 109.1(4) n
H111c C11c H112c 1_555 1_555 109.3(5) n
C11c C12c C13c 1_555 1_555 110.37(16) n
C11c C12c H121c 1_555 1_555 109.4(4) n
C11c C12c H122c 1_555 1_555 109.2(4) n
C13c C12c H121c 1_555 1_555 109.2(4) n
C13c C12c H122c 1_555 1_555 109.2(4) n
H121c C12c H122c 1_555 1_555 109.4(5) n
C12c C13c C14c 1_555 1_555 110.49(16) n
C12c C13c H131c 1_555 1_555 109.4(4) n
C12c C13c H132c 1_555 1_555 109.2(4) n
C14c C13c H131c 1_555 1_555 109.3(4) n
C14c C13c H132c 1_555 1_555 109.1(4) n
H131c C13c H132c 1_555 1_555 109.3(5) n
C13c C14c C15c 1_555 1_555 110.09(16) n
C13c C14c H141c 1_555 1_555 109.4(4) n
C13c C14c H142c 1_555 1_555 109.3(4) n
C15c C14c H141c 1_555 1_555 109.3(4) n
C15c C14c H142c 1_555 1_555 109.2(4) n
H141c C14c H142c 1_555 1_555 109.5(5) n
C14c C15c C16c 1_555 1_555 110.35(17) n
C14c C15c H151c 1_555 1_555 109.4(4) n
C14c C15c H152c 1_555 1_555 109.2(4) n
C16c C15c H151c 1_555 1_555 109.3(4) n
C16c C15c H152c 1_555 1_555 109.2(4) n
H151c C15c H152c 1_555 1_555 109.4(5) n
C15c C16c H161c 1_555 1_555 109.5(4) n
C15c C16c H162c 1_555 1_555 109.7(4) n
C15c C16c H163c 1_555 1_555 109.6(3) n
H161c C16c H162c 1_555 1_555 109.4(4) n
H161c C16c H163c 1_555 1_555 109.2(5) n
H162c C16c H163c 1_555 1_555 109.5(5) n

loop_
_geom_bond_atom_site_label_1
_geom_bond_atom_site_label_2
_geom_bond_site_symmetry_2
_geom_bond_distance
_geom_bond_publ_flag
O1a C1a 1_555 1.333(3) n
O1a C1 1_555 1.472(3) n
C1a O1a 1_555 1.333(3) n
C1a C2a 1_555 1.505(3) n
C1a O2a 1_555 1.196(3) n
C2a C1a 1_555 1.505(3) n
C2a C3a 1_555 1.527(3) n
C2a H21a 1_555 0.999(6) n
C2a H22a 1_555 1.000(7) n
O2a C1a 1_555 1.196(3) n
C3a C2a 1_555 1.527(3) n
C3a C4a 1_555 1.527(3) n
C3a H31a 1_555 0.998(6) n
C3a H32a 1_555 1.000(7) n
C4a C3a 1_555 1.527(3) n
C4a C5a 1_555 1.533(3) n
C4a H41a 1_555 1.000(7) n
C4a H42a 1_555 0.999(6) n
C5a C4a 1_555 1.533(3) n
C5a C6a 1_555 1.530(3) n
C5a H51a 1_555 1.000(7) n
C5a H52a 1_555 0.998(6) n
C6a C5a 1_555 1.530(3) n
C6a C7a 1_555 1.535(3) n
C6a H61a 1_555 1.000(7) n
C6a H62a 1_555 0.998(6) n
C7a C6a 1_555 1.535(3) n
C7a C8a 1_555 1.530(3) n
C7a H71a 1_555 1.000(7) n
C7a H72a 1_555 1.000(6) n
C8a C7a 1_555 1.530(3) n
C8a C9a 1_555 1.536(3) n
C8a H81a 1_555 1.001(7) n
C8a H82a 1_555 0.999(6) n
C9a C8a 1_555 1.536(3) n
C9a C10a 1_555 1.531(3) n
C9a H91a 1_555 1.000(7) n
C9a H92a 1_555 1.000(6) n
C10a C9a 1_555 1.531(3) n
C10a C11a 1_555 1.532(3) n
C10a H101a 1_555 1.000(7) n
C10a H102a 1_555 1.000(6) n
C11a C10a 1_555 1.532(3) n
C11a C12a 1_555 1.529(3) n
C11a H111a 1_555 1.000(7) n
C11a H112a 1_555 1.000(6) n
C12a C11a 1_555 1.529(3) n
C12a C13a 1_555 1.530(3) n
C12a H121a 1_555 1.002(7) n
C12a H122a 1_555 1.000(6) n
C13a C12a 1_555 1.530(3) n
C13a C14a 1_555 1.528(3) n
C13a H131a 1_555 1.001(7) n
C13a H132a 1_555 1.000(6) n
C14a C13a 1_555 1.528(3) n
C14a C15a 1_555 1.525(3) n
C14a H141a 1_555 1.002(7) n
C14a H142a 1_555 0.999(6) n
C15a C14a 1_555 1.525(3) n
C15a C16a 1_555 1.522(3) n
C15a H151a 1_555 1.000(7) n
C15a H152a 1_555 1.001(6) n
C16a C15a 1_555 1.522(3) n
C16a H161a 1_555 0.999(6) n
C16a H162a 1_555 1.001(7) n
C16a H163a 1_555 0.999(6) n
C1 O1a 1_555 1.472(3) n
C1 C2 1_555 1.503(3) n
C1 H11 1_555 1.000(7) n
C1 H12 1_555 1.000(6) n
C2 C1 1_555 1.503(3) n
C2 O1b 1_555 1.473(3) n
C2 C3 1_555 1.503(3) n
C2 H21 1_555 1.000(6) n
O1b C2 1_555 1.473(3) n
O1b C1b 1_555 1.334(3) n
C1b O1b 1_555 1.334(3) n
C1b C2b 1_555 1.504(3) n
C1b O2b 1_555 1.198(3) n
C2b C1b 1_555 1.504(3) n
C2b C3b 1_555 1.527(3) n
C2b H21b 1_555 1.000(6) n
C2b H22b 1_555 1.000(6) n
O2b C1b 1_555 1.198(3) n
C3b C2b 1_555 1.527(3) n
C3b C4b 1_555 1.524(3) n
C3b H31b 1_555 1.000(6) n
C3b H32b 1_555 0.999(6) n
C4b C3b 1_555 1.524(3) n
C4b C5b 1_555 1.530(3) n
C4b H41b 1_555 1.000(6) n
C4b H42b 1_555 1.000(6) n
C5b C4b 1_555 1.530(3) n
C5b C6b 1_555 1.528(3) n
C5b H51b 1_555 0.999(6) n
C5b H52b 1_555 1.000(6) n
C6b C5b 1_555 1.528(3) n
C6b C7b 1_555 1.534(3) n
C6b H61b 1_555 0.999(6) n
C6b H62b 1_555 1.000(6) n
C7b C6b 1_555 1.534(3) n
C7b C8b 1_555 1.530(3) n
C7b H71b 1_555 1.000(6) n
C7b H72b 1_555 1.001(6) n
C8b C7b 1_555 1.530(3) n
C8b C9b 1_555 1.534(3) n
C8b H81b 1_555 0.999(6) n
C8b H82b 1_555 1.000(6) n
C9b C8b 1_555 1.534(3) n
C9b C10b 1_555 1.529(3) n
C9b H91b 1_555 1.000(6) n
C9b H92b 1_555 1.001(6) n
C10b C9b 1_555 1.529(3) n
C10b C11b 1_555 1.533(3) n
C10b H101b 1_555 1.001(6) n
C10b H102b 1_555 1.000(6) n
C11b C10b 1_555 1.533(3) n
C11b C12b 1_555 1.527(3) n
C11b H111b 1_555 1.000(6) n
C11b H112b 1_555 1.000(6) n
C12b C11b 1_555 1.527(3) n
C12b C13b 1_555 1.529(3) n
C12b H121b 1_555 0.999(6) n
C12b H122b 1_555 1.001(6) n
C13b C12b 1_555 1.529(3) n
C13b C14b 1_555 1.525(3) n
C13b H131b 1_555 0.999(6) n
C13b H132b 1_555 1.001(7) n
C14b C13b 1_555 1.525(3) n
C14b C15b 1_555 1.524(3) n
C14b H141b 1_555 0.999(6) n
C14b H142b 1_555 1.001(7) n
C15b C14b 1_555 1.524(3) n
C15b C16b 1_555 1.524(3) n
C15b H151b 1_555 0.999(6) n
C15b H152b 1_555 1.000(7) n
C16b C15b 1_555 1.524(3) n
C16b C17b 1_555 1.522(3) n
C16b H161b 1_555 1.000(6) n
C16b H162b 1_555 1.001(7) n
C17b C16b 1_555 1.522(3) n
C17b C18b 1_555 1.523(3) n
C17b H171b 1_555 1.000(6) n
C17b H172b 1_555 1.001(7) n
C18b C17b 1_555 1.523(3) n
C18b H181b 1_555 1.002(7) n
C18b H182b 1_555 1.001(6) n
C18b H183b 1_555 1.000(6) n
C3 C2 1_555 1.503(3) n
C3 O1c 1_555 1.471(3) n
C3 H31 1_555 1.001(6) n
C3 H32 1_555 1.001(7) n
O1c C3 1_555 1.471(3) n
O1c C1c 1_555 1.329(4) n
C1c O1c 1_555 1.329(4) n
C1c C2c 1_555 1.509(3) n
C1c O2c 1_555 1.204(4) n
C2c C1c 1_555 1.509(3) n
C2c C3c 1_555 1.527(3) n
C2c H21c 1_555 0.999(6) n
C2c H22c 1_555 1.001(7) n
O2c C1c 1_555 1.204(4) n
C3c C2c 1_555 1.527(3) n
C3c C4c 1_555 1.525(3) n
C3c H31c 1_555 0.999(5) n
C3c H32c 1_555 0.999(6) n
C4c C3c 1_555 1.525(3) n
C4c C5c 1_555 1.531(3) n
C4c H41c 1_555 0.999(7) n
C4c H42c 1_555 1.001(6) n
C5c C4c 1_555 1.531(3) n
C5c C6c 1_555 1.529(3) n
C5c H51c 1_555 0.999(6) n
C5c H52c 1_555 1.000(6) n
C6c C5c 1_555 1.529(3) n
C6c C7c 1_555 1.532(3) n
C6c H61c 1_555 0.999(7) n
C6c H62c 1_555 1.000(6) n
C7c C6c 1_555 1.532(3) n
C7c C8c 1_555 1.531(3) n
C7c H71c 1_555 1.000(7) n
C7c H72c 1_555 0.999(6) n
C8c C7c 1_555 1.531(3) n
C8c C9c 1_555 1.535(3) n
C8c H81c 1_555 1.000(7) n
C8c H82c 1_555 1.000(6) n
C9c C8c 1_555 1.535(3) n
C9c C10c 1_555 1.531(3) n
C9c H91c 1_555 1.000(7) n
C9c H92c 1_555 1.001(6) n
C10c C9c 1_555 1.531(3) n
C10c C11c 1_555 1.532(3) n
C10c H101c 1_555 1.000(7) n
C10c H102c 1_555 1.000(6) n
C11c C10c 1_555 1.532(3) n
C11c C12c 1_555 1.530(3) n
C11c H111c 1_555 0.999(7) n
C11c H112c 1_555 1.000(6) n
C12c C11c 1_555 1.530(3) n
C12c C13c 1_555 1.530(3) n
C12c H121c 1_555 1.001(7) n
C12c H122c 1_555 1.000(6) n
C13c C12c 1_555 1.530(3) n
C13c C14c 1_555 1.526(3) n
C13c H131c 1_555 0.999(7) n
C13c H132c 1_555 1.000(6) n
C14c C13c 1_555 1.526(3) n
C14c C15c 1_555 1.525(3) n
C14c H141c 1_555 1.001(7) n
C14c H142c 1_555 0.999(6) n
C15c C14c 1_555 1.525(3) n
C15c C16c 1_555 1.521(3) n
C15c H151c 1_555 0.999(7) n
C15c H152c 1_555 1.000(6) n
C16c C15c 1_555 1.521(3) n
C16c H161c 1_555 0.999(5) n
C16c H162c 1_555 1.001(7) n
C16c H163c 1_555 1.000(6) n
H161a C16a 1_555 0.999(6) n
H162a C16a 1_555 1.001(7) n
H163a C16a 1_555 0.999(6) n
H151a C15a 1_555 1.000(7) n
H152a C15a 1_555 1.001(6) n
H141a C14a 1_555 1.002(7) n
H142a C14a 1_555 0.999(6) n
H131a C13a 1_555 1.001(7) n
H132a C13a 1_555 1.000(6) n
H121a C12a 1_555 1.002(7) n
H122a C12a 1_555 1.000(6) n
H111a C11a 1_555 1.000(7) n
H112a C11a 1_555 1.000(6) n
H101a C10a 1_555 1.000(7) n
H102a C10a 1_555 1.000(6) n
H91a C9a 1_555 1.000(7) n
H92a C9a 1_555 1.000(6) n
H81a C8a 1_555 1.001(7) n
H82a C8a 1_555 0.999(6) n
H71a C7a 1_555 1.000(7) n
H72a C7a 1_555 1.000(6) n
H61a C6a 1_555 1.000(7) n
H62a C6a 1_555 0.998(6) n
H51a C5a 1_555 1.000(7) n
H52a C5a 1_555 0.998(6) n
H41a C4a 1_555 1.000(7) n
H42a C4a 1_555 0.999(6) n
H31a C3a 1_555 0.998(6) n
H32a C3a 1_555 1.000(7) n
H21a C2a 1_555 0.999(6) n
H22a C2a 1_555 1.000(7) n
H11 C1 1_555 1.000(7) n
H12 C1 1_555 1.000(6) n
H181b C18b 1_555 1.002(7) n
H182b C18b 1_555 1.001(6) n
H183b C18b 1_555 1.000(6) n
H171b C17b 1_555 1.000(6) n
H172b C17b 1_555 1.001(7) n
H161b C16b 1_555 1.000(6) n
H162b C16b 1_555 1.001(7) n
H151b C15b 1_555 0.999(6) n
H152b C15b 1_555 1.000(7) n
H141b C14b 1_555 0.999(6) n
H142b C14b 1_555 1.001(7) n
H131b C13b 1_555 0.999(6) n
H132b C13b 1_555 1.001(7) n
H121b C12b 1_555 0.999(6) n
H122b C12b 1_555 1.001(6) n
H111b C11b 1_555 1.000(6) n
H112b C11b 1_555 1.000(6) n
H101b C10b 1_555 1.001(6) n
H102b C10b 1_555 1.000(6) n
H91b C9b 1_555 1.000(6) n
H92b C9b 1_555 1.001(6) n
H81b C8b 1_555 0.999(6) n
H82b C8b 1_555 1.000(6) n
H71b C7b 1_555 1.000(6) n
H72b C7b 1_555 1.001(6) n
H61b C6b 1_555 0.999(6) n
H62b C6b 1_555 1.000(6) n
H51b C5b 1_555 0.999(6) n
H52b C5b 1_555 1.000(6) n
H41b C4b 1_555 1.000(6) n
H42b C4b 1_555 1.000(6) n
H31b C3b 1_555 1.000(6) n
H32b C3b 1_555 0.999(6) n
H21b C2b 1_555 1.000(6) n
H22b C2b 1_555 1.000(6) n
H21 C2 1_555 1.000(6) n
H161c C16c 1_555 0.999(5) n
H162c C16c 1_555 1.001(7) n
H163c C16c 1_555 1.000(6) n
H151c C15c 1_555 0.999(7) n
H152c C15c 1_555 1.000(6) n
H141c C14c 1_555 1.001(7) n
H142c C14c 1_555 0.999(6) n
H131c C13c 1_555 0.999(7) n
H132c C13c 1_555 1.000(6) n
H121c C12c 1_555 1.001(7) n
H122c C12c 1_555 1.000(6) n
H111c C11c 1_555 0.999(7) n
H112c C11c 1_555 1.000(6) n
H101c C10c 1_555 1.000(7) n
H102c C10c 1_555 1.000(6) n
H91c C9c 1_555 1.000(7) n
H92c C9c 1_555 1.001(6) n
H81c C8c 1_555 1.000(7) n
H82c C8c 1_555 1.000(6) n
H71c C7c 1_555 1.000(7) n
H72c C7c 1_555 0.999(6) n
H61c C6c 1_555 0.999(7) n
H62c C6c 1_555 1.000(6) n
H51c C5c 1_555 0.999(6) n
H52c C5c 1_555 1.000(6) n
H41c C4c 1_555 0.999(7) n
H42c C4c 1_555 1.001(6) n
H31c C3c 1_555 0.999(5) n
H32c C3c 1_555 0.999(6) n
H21c C2c 1_555 0.999(6) n
H22c C2c 1_555 1.001(7) n
H31 C3 1_555 1.001(6) n
H32 C3 1_555 1.001(7) n
